data_4516584
loop_
_publ_author_name
'Feng, Xuenan'
'Wang, Xiqian'
'Wang, Hailong'
'Wu, Hui'
'Liu, Zhanning'
'Zhou, Wei'
'Lin, Qipu'
'Jiang, Jianzhuang'

_publ_section_title
;
 Elucidating J-Aggregation Effect in Boosting Singlet Oxygen Evolution
 Using Zirconium-Porphyrin Frameworks: A Comprehensive Structural,
 Catalytic, and Spectroscopic Study.
;
_journal_name_full 'ACS applied materials &amp; interfaces'
_journal_paper_doi 10.1021/acsami.9b17569
_journal_year 2019
_chemical_formula_sum 'C32 H16 N4 O8 Zr'
_chemical_formula_weight 675.72
_space_group_IT_number 66
_space_group_name_Hall '-C 2 2c'
_space_group_name_H-M_alt 'C c c m'
_symmetry_cell_setting orthorhombic
_symmetry_space_group_name_H-M 'C c c m'
_audit_creation_date 2019-09-04T14:42
_audit_creation_method 'from EXP file using GSAS2CIF'
_cell_angle_alpha 90.0
_cell_angle_beta 90.0
_cell_angle_gamma 90.0
_cell_formula_units_Z 4
_cell_length_a 38.058(12)
_cell_length_b 10.009(4)
_cell_length_c 7.2953(20)
_cell_measurement_temperature 298
_cell_volume 2778.9(16)
_computing_structure_refinement GSAS
_diffrn_ambient_temperature 298
_diffrn_measurement_device_type 'a TTR III multi-function X-ray diffractometer'
_diffrn_radiation_polarisn_ratio 0.99
_diffrn_radiation_probe x-ray
_exptl_absorpt_correction_T_max 1.00000
_exptl_absorpt_correction_T_min 1.00000
_exptl_crystal_description block
_pd_calc_method 'Rietveld Refinement'
_pd_meas_2theta_range_inc 0.013
_pd_meas_2theta_range_max 49.992
_pd_meas_2theta_range_min 3.998
_pd_meas_number_of_points 3539
_pd_phase_name ZrMOF
_pd_proc_2theta_range_inc 0.013
_pd_proc_2theta_range_max 49.99596
_pd_proc_2theta_range_min 4.00195
_pd_proc_info_datetime 2019-09-04T14:42:48
_pd_proc_ls_peak_cutoff 0.00500
_pd_proc_ls_prof_R_factor 0.0433
_pd_proc_ls_prof_wR_expected 0.0059
_pd_proc_ls_prof_wR_factor 0.0628
_pd_proc_number_of_points 3539
_refine_ls_goodness_of_fit_all 10.58
_refine_ls_matrix_type full
_refine_ls_number_parameters 8
_refine_ls_number_restraints 0
_refine_ls_R_Fsqd_factor 0.39113
_refine_ls_shift/su_max 0.05
_refine_ls_shift/su_mean 0.02
_reflns_d_resolution_high 2.258
_reflns_d_resolution_low 9.688
_reflns_limit_h_max 17
_reflns_limit_h_min 0
_reflns_limit_k_max 4
_reflns_limit_k_min 0
_reflns_limit_l_max 3
_reflns_limit_l_min 0
_reflns_number_total 161
_cod_data_source_file am9b17569_si_001.cif
_cod_data_source_block ZrMOF_publ
_cod_depositor_comments
;
The following automatic conversions were performed:

data item '_geom_angle_publ_flag' value 'N' was changed to 'n' in
accordance with the
/home/data/users/saulius/crontab/automatic-downloads/rss-feeds/ACS/lib/dictionaries/cif_core.dic
dictionary named 'cif_core.dic' version 2.4.2 last updated on
2011-04-26 (51 times).

data item '_geom_bond_publ_flag' value 'N' was changed to 'n' in
accordance with the
/home/data/users/saulius/crontab/automatic-downloads/rss-feeds/ACS/lib/dictionaries/cif_core.dic
dictionary named 'cif_core.dic' version 2.4.2 last updated on
2011-04-26 (46 times).

Automatic conversion script
Id: cif_fix_values 6909 2019-04-08 15:41:33Z antanas 
;
_cod_original_cell_volume 2779.0(22)
_cod_database_code 4516584
_gsas_exptl_extinct_corr_t_min 1.00000
_gsas_exptl_extinct_corr_t_max 1.00000

loop_
_symmetry_equiv_pos_site_id
_symmetry_equiv_pos_as_xyz
1 +x,+y,+z
2 -x,+y,+z+1/2
3 +x,-y,+z+1/2
4 -x,-y,+z
-1 -x,-y,-z
-2 +x,-y,-z+1/2
-3 -x,+y,-z+1/2
-4 +x,+y,-z
101 +x+1/2,+y+1/2,+z
102 -x+1/2,+y+1/2,+z+1/2
103 +x+1/2,-y+1/2,+z+1/2
104 -x+1/2,-y+1/2,+z
-101 -x+1/2,-y+1/2,-z
-102 +x+1/2,-y+1/2,-z+1/2
-103 -x+1/2,+y+1/2,-z+1/2
-104 +x+1/2,+y+1/2,-z

loop_
_atom_site_type_symbol
_atom_site_label
_atom_site_fract_x
_atom_site_fract_y
_atom_site_fract_z
_atom_site_occupancy
_atom_site_thermal_displace_type
_atom_site_U_iso_or_equiv
_atom_site_symmetry_multiplicity
C C8 0.15380(32) 0.2005(8) 0.0 1.0 Uiso 0.03935 8
C C3 0.11514(32) 0.1846(8) 0.0 1.0 Uiso 0.03935 8
C C16 0.16661(30) 0.3304(9) 0.0 1.0 Uiso 0.03935 8
O O2 0.04180(33) 0.1245(10) 0.3135(8) 1.0 Uiso 0.02426 16
C C5 0.09826(32) 0.1764(8) 0.1703(8) 1.0 Uiso 0.03935 16
C C6 0.06193(33) 0.1505(9) 0.1733(8) 1.0 Uiso 0.03935 16
H H7 0.11354(32) 0.1826(8) 0.2955(23) 1.0 Uiso 0.055 16
O O1 0.01177(34) 0.1055(12) 0.0 1.0 Uiso 0.02426 8
C C4 0.04526(33) 0.1402(10) 0.0 1.0 Uiso 0.03935 8
C C9 0.31751(30) 0.3832(16) 0.0 1.0 Uiso 0.03935 8
C C10 0.33007(30) 0.5188(17) 0.0 1.0 Uiso 0.03935 8
C C11 0.30075(31) 0.5971(15) 0.0 1.0 Uiso 0.03935 8
C C12 0.27040(30) 0.5116(13) 0.0 1.0 Uiso 0.03935 8
C C13 0.23627(31) 0.5632(11) 0.0 1.0 Uiso 0.03935 8
C C14 0.16880(31) 0.5542(9) 0.0 1.0 Uiso 0.03935 8
C C15 0.14569(30) 0.4501(8) 0.0 1.0 Uiso 0.03935 8
C C17 0.20407(30) 0.4975(10) 0.0 1.0 Uiso 0.03935 8
N N18 0.28135(30) 0.3813(14) 0.0 1.0 Uiso 0.03935 8
N N19 0.20154(30) 0.3614(10) 0.0 1.0 Uiso 0.03935 8
H H20 0.35775(31) 0.5461(19) 0.0 1.0 Uiso 0.055 8
H H21 0.16119(32) 0.6584(8) 0.0 1.0 Uiso 0.055 8
H H22 0.11708(30) 0.4533(8) 0.0 1.0 Uiso 0.055 8
H H23 0.29910(33) 0.7040(15) 0.0 1.0 Uiso 0.055 8
H H24 0.23513(33) 0.6708(11) 0.0 1.0 Uiso 0.055 8
H H25 0.22558(31) 0.2959(11) 0.0 1.0 Uiso 0.055 8
O O 0.4928(95) 0.0089(25) 0.0 1.0 Uiso 0.10759 8
Zr Zr26 0.0 0.0 0.25 1.0 Uiso 0.00805 4

loop_
_atom_type_symbol
_atom_type_number_in_cell
_atom_type_scat_dispersion_real
_atom_type_scat_dispersion_imag
_atom_type_scat_Cromer_Mann_a1
_atom_type_scat_Cromer_Mann_a2
_atom_type_scat_Cromer_Mann_a3
_atom_type_scat_Cromer_Mann_a4
_atom_type_scat_Cromer_Mann_b1
_atom_type_scat_Cromer_Mann_b2
_atom_type_scat_Cromer_Mann_b3
_atom_type_scat_Cromer_Mann_b4
_atom_type_scat_Cromer_Mann_c
_atom_type_scat_source
C 128.0 0.000 0.000 2.31000 20.8439 1.02000 10.2075 1.58860 0.56870 0.86500 51.6512 0.21560 International_Tables_Vol_C
O 32.0 0.000 0.000 3.04850 13.2771 2.28680 5.70110 1.54630 0.32390 0.86700 32.9089 0.25080 International_Tables_Vol_C
H 64.0 0.000 0.000 0.49300 10.5109 0.32291 26.1257 0.14019 3.14236 0.04081 57.7997 0.00304 International_Tables_Vol_C
N 16.0 0.000 0.000 12.2126 0.00570 3.13220 9.89330 2.01250 28.9975 1.16630 0.58260 -11.529 International_Tables_Vol_C
Zr 4.0 0.000 0.000 17.8765 1.27618 10.9480 11.9160 5.41732 0.11762 3.65721 87.6627 2.06929 International_Tables_Vol_C

loop_
_diffrn_radiation_wavelength
_diffrn_radiation_wavelength_wt
_diffrn_radiation_type
_diffrn_radiation_wavelength_id
1.540600 1.000 CuK\a~1~ 1
1.544400 0.500 CuK\a~2~ 2

loop_
_geom_angle_atom_site_label_1
_geom_angle_atom_site_label_2
_geom_angle_atom_site_label_3
_geom_angle
_geom_angle_site_symmetry_1
_geom_angle_site_symmetry_3
_geom_angle_publ_flag
C3 C8 C16 116.730(6) 1_555 1_555 n
C3 C8 C9 136.3(12) 1_555 104_555 n
C16 C8 C9 106.9(12) 1_555 104_555 n
C8 C3 C5 117.521(10) 1_555 1_555 n
C8 C3 C5 117.521(10) 1_555 -4_555 n
C5 C3 C5 124.947(20) 1_555 -4_555 n
C8 C16 C15 125.824(22) 1_555 1_555 n
C8 C16 N19 123.6839(30) 1_555 1_555 n
C15 C16 N19 110.492(19) 1_555 1_555 n
C3 C5 C6 118.365(10) 1_555 1_555 n
C3 C5 H7 119.833(21) 1_555 1_555 n
C6 C5 H7 121.639(11) 1_555 1_555 n
O2 C6 C5 128.774(11) 1_555 1_555 n
O2 C6 C4 114.965(21) 1_555 1_555 n
C5 C6 C4 116.038(10) 1_555 1_555 n
C6 C4 C6 126.124(20) 1_555 -4_555 n
C6 C4 O1 116.776(10) 1_555 1_555 n
C6 C4 O1 116.776(10) -4_555 1_555 n
C8 C9 C10 108.1(12) 104_555 1_555 n
C8 C9 N18 141.7(12) 104_555 1_555 n
C10 C9 N18 110.174(8) 1_555 1_555 n
C9 C10 C11 105.680(22) 1_555 1_555 n
C9 C10 H20 123.9760(19) 1_555 1_555 n
C11 C10 H20 130.344(20) 1_555 1_555 n
C10 C11 C12 108.395(26) 1_555 1_555 n
C10 C11 H23 128.428(11) 1_555 1_555 n
C12 C11 H23 123.177(15) 1_555 1_555 n
C11 C12 C13 121.794(23) 1_555 1_555 n
C11 C12 N18 108.799(21) 1_555 1_555 n
C13 C12 N18 129.4071(15) 1_555 1_555 n
C12 C13 C17 130.108(21) 1_555 1_555 n
C12 C13 H24 113.983(8) 1_555 1_555 n
C17 C13 H24 115.909(13) 1_555 1_555 n
C15 C14 C17 107.218(24) 1_555 1_555 n
C15 C14 H21 124.315(21) 1_555 1_555 n
C17 C14 H21 128.4668(28) 1_555 1_555 n
C16 C15 C14 106.217(26) 1_555 1_555 n
C16 C15 H22 125.325(12) 1_555 1_555 n
C14 C15 H22 128.458(14) 1_555 1_555 n
C13 C17 C14 128.839(22) 1_555 1_555 n
C13 C17 N19 122.254(10) 1_555 1_555 n
C14 C17 N19 108.907(12) 1_555 1_555 n
C9 N18 C12 106.952(8) 1_555 1_555 n
C16 N19 C17 107.165(4) 1_555 1_555 n
C16 N19 H25 131.262(19) 1_555 1_555 n
C17 N19 H25 121.573(15) 1_555 1_555 n
O2 Zr26 O2 154.14(15) 1_555 4_555 n
O2 Zr26 O1 74.65(35) 1_555 1_555 n
O2 Zr26 O1 71.1(5) 1_555 2_555 n
O2 Zr26 O1 86.9(5) 1_555 3_555 n
O2 Zr26 O1 130.05(21) 1_555 4_555 n

loop_
_geom_bond_atom_site_label_1
_geom_bond_atom_site_label_2
_geom_bond_distance
_geom_bond_site_symmetry_2
_geom_bond_publ_flag
C3 C8 1.4796(5) 1_555 n
C3 C5 1.40169(32) 1_555 n
O2 C6 1.30404(27) 1_555 n
O2 Zr26 2.073(12) 1_555 n
C5 C6 1.4070(4) 1_555 n
C5 H7 1.08418(24) 1_555 n
C6 C4 1.41885(33) 1_555 n
O1 C4 1.3209(4) 1_555 n
O1 Zr26 2.155(6) 1_555 n
O1 Zr26 2.155(6) 2_554 n
C4 C6 1.41885(33) 1_555 n
C8 C16 1.3887(4) 1_555 n
C8 C9 1.376(18) 104_555 n
C9 C10 1.4388(5) 1_555 n
C9 N18 1.3765(4) 1_555 n
C10 C9 1.4388(5) 1_555 n
C10 C11 1.36365(34) 1_555 n
C10 H20 1.08865(33) 1_555 n
C11 C10 1.36365(34) 1_555 n
C11 C12 1.43740(35) 1_555 n
C11 H23 1.0718(4) 1_555 n
C12 C13 1.3976(4) 1_555 n
C12 N18 1.3689(4) 1_555 n
C13 C17 1.3909(4) 1_555 n
C13 H24 1.0788(4) 1_555 n
C14 C15 1.36388(34) 1_555 n
C14 C17 1.4575(4) 1_555 n
C14 H21 1.0824(4) 1_555 n
C15 C16 1.4383(4) 1_555 n
C15 H22 1.08905(35) 1_555 n
C16 C8 1.3887(4) 1_555 n
C16 N19 1.3650(4) 1_555 n
C17 N19 1.3652(5) 1_555 n
N19 H25 1.12513(28) 1_555 n
Zr26 O2 2.073(12) 1_555 n
Zr26 O2 2.073(12) 4_555 n
Zr26 O2 2.073(12) -2_555 n
Zr26 O2 2.073(12) -3_555 n
Zr26 C6 2.852(12) 1_555 n
Zr26 C6 2.852(12) 4_555 n
Zr26 C6 2.852(12) -2_555 n
Zr26 C6 2.852(12) -3_555 n
Zr26 O1 2.155(6) 1_555 n
Zr26 O1 2.155(6) 2_555 n
Zr26 O1 2.155(6) 3_555 n
Zr26 O1 2.155(6) 4_555 n
